data_2101694
loop_
_publ_author_name
'Rahal, M.'
'Chasseau, D.'
'Gaultier, J.'
'Ducasse, L.'
'Kurmoo, M.'
'Day, P.'

_publ_section_title
;
 Isothermal Compressibility and Pressure Dependence of the Crystal
 Structures of the Superconducting Charge-Transfer Salt
 \k-(BEDT-TTF)~2~Cu(NCS)~2~ [BEDT-TTF =
 Bis(ethylenedithio)tetrathiafulvalene]
;
_journal_issue 1
_journal_name_full 'Acta Crystallographica Section B'
_journal_page_first 159
_journal_page_last 167
_journal_paper_doi 10.1107/S0108768195012122
_journal_volume 53
_journal_year 1997
_chemical_formula_moiety '2C10 H8 S8, Cu1 (N1 C1 S1)2 '
_chemical_formula_sum 'C22 H16 Cu N2 S18'
_chemical_formula_weight 949
_space_group_IT_number 4
_symmetry_cell_setting monoclinic
_symmetry_space_group_name_Hall 'P 2yb'
_symmetry_space_group_name_H-M 'P 1 21 1'
_atom_type_scat_source 'IntTabIV and Cromer & Waber (1974)'
_cell_angle_alpha 90.0
_cell_angle_beta 110.260(10)
_cell_angle_gamma 90.0
_cell_formula_units_Z 2
_cell_length_a 16.228(5)
_cell_length_b 8.442(4)
_cell_length_c 13.113(4)
_cell_measurement_reflns_used 20
_cell_measurement_temperature 295
_cell_measurement_theta_max 34
_cell_measurement_theta_min 14
_cell_volume 1685.3(11)
_diffrn_measurement_device 'Stoe STADI-2 Equi-inclination'
_diffrn_measurement_method \w
_diffrn_radiation_type MoK\a
_diffrn_radiation_wavelength 0.71073
_diffrn_reflns_limit_h_max 20
_diffrn_reflns_limit_h_min 0
_diffrn_reflns_limit_k_max 8
_diffrn_reflns_limit_k_min 0
_diffrn_reflns_limit_l_max 20
_diffrn_reflns_limit_l_min -20
_diffrn_reflns_number 3784
_diffrn_reflns_theta_max 25
_diffrn_standards_interval_count 50
_diffrn_standards_number 2
_exptl_absorpt_coefficient_mu 1.91
_exptl_absorpt_correction_type none
_exptl_crystal_colour black
_exptl_crystal_density_diffrn 1.87
_exptl_crystal_description plate
_exptl_crystal_size_max 1.0
_exptl_crystal_size_mid 0.5
_exptl_crystal_size_min 0.05
_refine_diff_density_max 0.4
_refine_diff_density_min -0.3
_refine_ls_extinction_method none
_refine_ls_goodness_of_fit_obs 1.0
_refine_ls_hydrogen_treatment noref
_refine_ls_number_parameters 396
_refine_ls_number_reflns 3388
_refine_ls_R_factor_obs 0.051
_refine_ls_shift/esd_max 0.0005
_refine_ls_structure_factor_coef F
_refine_ls_weighting_details 'w = 1/\s^2^(F)'
_refine_ls_weighting_scheme calc
_refine_ls_wR_factor_obs 0.060
_reflns_number_observed 3388
_reflns_number_total 3784
_reflns_observed_criterion I>2\s(I)
_cod_data_source_file pa0300.cif
_cod_data_source_block pa0300a
_cod_depositor_comments
;
The following automatic conversions were performed:

'_refine_ls_weighting_scheme' value 'w = 1/\s^2^(F)' was changed to
'calc'. New tag '_refine_ls_weighting_details' was created. The value
of the new tag was set to 'w = 1/\s^2^(F)'.

Automatic conversion script
Id: cif_fix_values 3143 2015-03-26 13:38:13Z robertas 
;
_cod_original_cell_volume 1685
_cod_original_sg_symbol_Hall 'P 2y1'
_cod_original_formula_sum 'C22 H16 Cu1 N2 S18'
_cod_database_code 2101694

loop_
_symmetry_equiv_pos_as_xyz
x,y,z
-x,y+1/2,-z

loop_
_atom_site_label
_atom_site_fract_x
_atom_site_fract_y
_atom_site_fract_z
S(1) .62250(10) .1980(2) .68680(10)
S(2) .78710(10) .1621(3) .6445(2)
S(3) .7006(2) .4648(3) .4530(2)
S(4) .54910(10) .4477(2) .52520(10)
S(5) .45660(10) .2056(2) .75890(10)
S(6) .30320(10) .1422(3) .8197(2)
S(7) .19780(10) .4115(4) .6126(2)
S(8) .37120(10) .4419(2) .59200(10)
S(38) .37250(10) .7449(2) .81790(10)
S(37) .21020(10) .7853(3) .8658(2)
S(36) .2929(2) .4722(3) 1.0480(2)
S(35) .44400(10) .4893(2) .97480(10)
S(34) .53930(10) .7378(2) .7454(2)
S(33) .69420(10) .7990(3) .6878(2)
S(32) .79470(10) .5140(3) .8878(2)
S(31) .62120(10) .4927(2) .90800(10)
Cu(27) -.00100(10) .4155(2) .34290(10)
S(21) -.0050(2) .7810(4) .0765(2)
S(22) -.01050(10) .6539(3) .6627(2)
N(23) -.0005(4) .5396(10) .2220(6)
N(24) -.0095(5) .5218(9) .4694(6)
C(25) -.0017(5) .6402(11) .1611(6)
C(26) -.0092(4) .5824(9) .5484(6)
C(11) .5358(4) .3264(8) .6247(5)
C(13) .6858(4) .2591(9) .6116(5)
C(17) .8451(4) .2838(10) .5795(7)
C(18) .7890(5) .3341(11) .4649(6)
C(14) .6531(4) .3752(9) .5385(5)
C(12) .4632(4) .3248(8) .6553(5)
C(15) .3456(4) .2463(8) .7363(5)
C(19) .1969(6) .219(2) .7833(10)
C(20) .1596(6) .3178(18) .7034(11)
C(16) .3077(4) .3541(8) .6594(6)
C(42) .4574(4) .6133(8) .8763(5)
C(46) .3094(4) .6844(8) .8938(5)
C(50) .1500(4) .6583(9) .9269(6)
C(49) .2048(5) .6057(10) 1.0417(6)
C(45) .3411(4) .5659(9) .9649(5)
C(41) .5308(4) .6134(9) .8470(5)
C(44) .6493(4) .6922(8) .7669(6)
C(48) .8011(7) .7264(17) .7316(15)
C(47) .8372(6) .630(2) .8081(8)
C(43) .6864(4) .5779(9) .8422(6)
H(171) .9005 .2262 .5763
H(172) .8643 .3912 .6244
H(181) .8290 .3847 .4260
H(182) .7613 .2272 .4215
H(191) .1909 .2730 .8551
H(192) .1521 .1205 .7651
H(201) .1013 .2658 .6579
H(202) .1441 .4181 .7469
H(501) .1279 .5594 .8784
H(502) .0947 .7242 .9301
H(491) .2313 .7103 1.0356
H(492) .1617 .5535 1.0749
H(481) .8413 .8335 .7562
H(482) .8112 .6833 .6625
H(471) .8676 .5483 .7673
H(472) .8909 .6963 .8625
